data_7131462
loop_
_publ_author_name
'El Beyrouti, Nour'
'Houard, Felix'
'Cordier, Marie'
'Trzop, Elzbieta'
'Rigaut, St&#xe9;phane'
'Le Guennic, Boris'
'Bernot, Kevin'
'Norel, Lucie'

_publ_section_title
;
 A photochromic metallacycle with highly anisotropic Dy-F magnetic units.
;
_journal_issue 35
_journal_name_full 'Chemical communications (Cambridge, England)'
_journal_page_first 5265
_journal_page_last 5268
_journal_paper_doi 10.1039/d3cc01037f
_journal_volume 59
_journal_year 2023
_chemical_compound_source 'synthesis as described'
_chemical_formula_moiety 'C66 H41 B2 Dy F25 N11'
_chemical_formula_sum 'C66 H41 B2 Dy F25 N11'
_chemical_formula_weight 1647.22
_space_group_crystal_system monoclinic
_space_group_IT_number 14
_space_group_name_Hall '-P 2ybc'
_space_group_name_H-M_alt 'P 1 21/c 1'
_atom_sites_solution_hydrogens mixed
_atom_sites_solution_primary dual
_atom_sites_solution_secondary difmap
_audit_update_record
;
2023-01-31 deposited with the CCDC.	2023-03-20 downloaded from the CCDC.
;
_cell_angle_alpha 90
_cell_angle_beta 91.536(2)
_cell_angle_gamma 90
_cell_formula_units_Z 4
_cell_length_a 17.8820(9)
_cell_length_b 22.3642(8)
_cell_length_c 16.6012(7)
_cell_measurement_reflns_used 9402
_cell_measurement_temperature 150(2)
_cell_measurement_theta_max 23.8015
_cell_measurement_theta_min 2.1962
_cell_measurement_wavelength 0.710730
_cell_volume 6636.7(5)
_computing_cell_refinement 'Bruker APEX2 (Bruker, 2014)'
_computing_data_collection 'Bruker APEX2 (Bruker, 2014)'
_computing_data_reduction 'Bruker APEX2 (Bruker, 2014)'
_computing_molecular_graphics
;
   'PLATON, A.L.Spek, Acta Cryst. 2009, D65, 148-155'
;
_computing_publication_material 'CRYSCALC (T. Roisnel, local program, ver. 2020)'
_computing_structure_refinement 'SHELXL-2018_3 (Sheldrick, 2018)'
_computing_structure_solution 'SHELXT 2018_2 (Sheldrick, 2018)'
_diffrn_ambient_temperature 150(2)
_diffrn_detector 'CCD plate'
_diffrn_detector_area_resol_mean 8.33
_diffrn_measured_fraction_theta_full 0.997
_diffrn_measured_fraction_theta_max 0.983
_diffrn_measurement_device_type 'APEXII Bruker-AXS'
_diffrn_measurement_method 'CCD rotation images, thin slices'
_diffrn_orient_matrix_UB_11 0.0510277
_diffrn_orient_matrix_UB_12 0.0138496
_diffrn_orient_matrix_UB_13 -0.0229113
_diffrn_orient_matrix_UB_21 -0.0177500
_diffrn_orient_matrix_UB_22 -0.0180558
_diffrn_orient_matrix_UB_23 -0.0488772
_diffrn_orient_matrix_UB_31 -0.0266869
_diffrn_orient_matrix_UB_32 0.0384908
_diffrn_orient_matrix_UB_33 -0.0146842
_diffrn_radiation_monochromator graphite
_diffrn_radiation_probe x-ray
_diffrn_radiation_source 'fine-focus sealed tube'
_diffrn_radiation_type MoK\a
_diffrn_radiation_wavelength 0.71073
_diffrn_reflns_av_R_equivalents 0.0484
_diffrn_reflns_av_unetI/netI 0.0747
_diffrn_reflns_limit_h_max 23
_diffrn_reflns_limit_h_min -23
_diffrn_reflns_limit_k_max 29
_diffrn_reflns_limit_k_min -23
_diffrn_reflns_limit_l_max 21
_diffrn_reflns_limit_l_min -21
_diffrn_reflns_number 44638
_diffrn_reflns_theta_full 25.242
_diffrn_reflns_theta_max 27.525
_diffrn_reflns_theta_min 2.454
_exptl_absorpt_coefficient_mu 1.248
_exptl_absorpt_correction_T_max 0.883
_exptl_absorpt_correction_T_min 0.706
_exptl_absorpt_correction_type multi-scan
_exptl_absorpt_process_details
;
  [Sheldrick, G.M. (2014). SADABS Bruker AXS Inc., Madison, Wisconsin, USA]
;
_exptl_crystal_colour colourless
_exptl_crystal_density_diffrn 1.649
_exptl_crystal_description stick
_exptl_crystal_F_000 3260
_exptl_crystal_size_max 0.730
_exptl_crystal_size_mid 0.130
_exptl_crystal_size_min 0.100
_refine_diff_density_max 0.946
_refine_diff_density_min -0.637
_refine_diff_density_rms 0.097
_refine_ls_extinction_method none
_refine_ls_goodness_of_fit_ref 1.010
_refine_ls_hydrogen_treatment mixed
_refine_ls_matrix_type full
_refine_ls_number_parameters 1062
_refine_ls_number_reflns 15034
_refine_ls_number_restraints 127
_refine_ls_restrained_S_all 1.027
_refine_ls_R_factor_all 0.0802
_refine_ls_R_factor_gt 0.0411
_refine_ls_shift/su_max 0.005
_refine_ls_shift/su_mean 0.000
_refine_ls_structure_factor_coef Fsqd
_refine_ls_weighting_details 'w=1/[\s^2^(Fo^2^)+(0.0329P)^2^+0.3635P] where P=(Fo^2^+2Fc^2^)/3'
_refine_ls_weighting_scheme calc
_refine_ls_wR_factor_gt 0.0732
_refine_ls_wR_factor_ref 0.0832
_reflns_number_gt 10255
_reflns_number_total 15034
_reflns_threshold_expression >2sigma(I)
_cod_data_source_file d3cc01037f2.cif
_cod_data_source_block NB155
_cod_depositor_comments 'Adding full bibliography for 7131461--7131464.cif.'
_cod_original_sg_symbol_H-M 'P 21/c'
_cod_database_code 7131462

loop_
_space_group_symop_operation_xyz
'x, y, z'
'-x, y+1/2, -z+1/2'
'-x, -y, -z'
'x, -y-1/2, z-1/2'

loop_
_atom_site_label
_atom_site_type_symbol
_atom_site_fract_x
_atom_site_fract_y
_atom_site_fract_z
_atom_site_U_iso_or_equiv
_atom_site_adp_type
_atom_site_occupancy
_atom_site_site_symmetry_order
_atom_site_calc_flag
_atom_site_refinement_flags_posn
_atom_site_refinement_flags_adp
_atom_site_refinement_flags_occupancy
_atom_site_disorder_assembly
_atom_site_disorder_group
Dy1 Dy 0.26525(2) 0.33455(2) 0.22583(2) 0.02431(5) Uani 1 1 d . . . A 1
F1 F 0.31909(9) 0.27432(7) 0.30651(10) 0.0254(4) Uani 1 1 d . . . A 1
N1 N 0.27396(16) 0.44214(12) 0.19187(18) 0.0352(7) Uani 1 1 d . . . A 1
N2 N 0.22535(19) 0.47597(13) 0.1470(2) 0.0493(10) Uani 1 1 d . . . A 1
N3 N 0.38664(15) 0.39221(12) 0.27219(16) 0.0274(7) Uani 1 1 d . . . A 1
N4 N 0.11391(19) 0.40699(14) 0.1315(2) 0.0495(10) Uani 1 1 d . . . A 1
N5 N 0.13661(16) 0.37077(13) 0.1930(2) 0.0393(8) Uani 1 1 d . . . A 1
N6 N 0.15540(15) 0.28785(13) 0.30644(18) 0.0324(7) Uani 1 1 d . . . A 1
N7 N 0.22094(19) 0.40091(14) 0.0376(2) 0.0463(9) Uani 1 1 d . . . A 1
N8 N 0.25809(18) 0.35622(12) 0.07749(18) 0.0366(8) Uani 1 1 d . . . A 1
N9 N 0.36090(15) 0.27872(12) 0.13516(16) 0.0270(6) Uani 1 1 d . . . A 1
N10 N 0.20657(15) 0.24099(12) 0.15861(17) 0.0310(7) Uani 1 1 d . . . A 1
N11 N 0.24293(15) 0.39503(12) 0.35691(18) 0.0313(7) Uani 1 1 d . . . A 1
C1 C 0.2438(3) 0.53391(18) 0.1571(3) 0.0673(15) Uani 1 1 d . . . A 1
H1 H 0.218377 0.566728 0.132409 0.081 Uiso 1 1 calc R U . A 1
C2 C 0.3041(3) 0.53821(17) 0.2079(3) 0.0564(13) Uani 1 1 d . . . A 1
H2 H 0.328698 0.573683 0.225752 0.068 Uiso 1 1 calc R U . A 1
C3 C 0.3224(2) 0.47970(15) 0.2285(2) 0.0355(9) Uani 1 1 d . . . A 1
C4 C 0.38321(19) 0.45255(15) 0.2764(2) 0.0312(8) Uani 1 1 d . . . A 1
C5 C 0.4335(2) 0.48551(17) 0.3225(2) 0.0386(9) Uani 1 1 d . . . A 1
H5 H 0.428277 0.527656 0.326765 0.046 Uiso 1 1 calc R U . A 1
C6 C 0.4913(2) 0.45656(18) 0.3623(2) 0.0445(10) Uani 1 1 d . . . A 1
H6 H 0.526196 0.478583 0.394719 0.053 Uiso 1 1 calc R U . A 1
C7 C 0.4986(2) 0.39564(17) 0.3551(2) 0.0397(10) Uani 1 1 d . . . A 1
H7 H 0.539710 0.375078 0.379649 0.048 Uiso 1 1 calc R U . A 1
C8 C 0.44392(18) 0.36516(16) 0.3109(2) 0.0322(8) Uani 1 1 d . . . A 1
H8 H 0.447259 0.322829 0.307941 0.039 Uiso 1 1 calc R U . A 1
C9 C 0.0395(2) 0.4004(2) 0.1181(3) 0.0620(14) Uani 1 1 d . . . A 1
H9 H 0.010528 0.420698 0.077916 0.074 Uiso 1 1 calc R U . A 1
C10 C 0.0126(2) 0.3599(2) 0.1714(3) 0.0568(13) Uani 1 1 d . . . A 1
H10 H -0.037597 0.346833 0.176246 0.068 Uiso 1 1 calc R U . A 1
C11 C 0.07526(19) 0.34204(17) 0.2174(3) 0.0418(10) Uani 1 1 d . . . A 1
C12 C 0.08404(19) 0.29815(16) 0.2821(2) 0.0370(9) Uani 1 1 d . . . A 1
C13 C 0.0243(2) 0.26765(19) 0.3143(3) 0.0490(11) Uani 1 1 d . . . A 1
H13 H -0.025499 0.276688 0.296891 0.059 Uiso 1 1 calc R U . A 1
C14 C 0.0376(2) 0.2242(2) 0.3716(3) 0.0568(12) Uani 1 1 d . . . A 1
H14 H -0.002626 0.202266 0.393300 0.068 Uiso 1 1 calc R U . A 1
C15 C 0.1101(2) 0.21324(18) 0.3968(2) 0.0465(10) Uani 1 1 d . . . A 1
H15 H 0.121123 0.183445 0.436076 0.056 Uiso 1 1 calc R U . A 1
C16 C 0.1666(2) 0.24665(16) 0.3634(2) 0.0374(9) Uani 1 1 d . . . A 1
H16 H 0.216503 0.239768 0.382382 0.045 Uiso 1 1 calc R U . A 1
C17 C 0.2446(3) 0.4031(2) -0.0384(3) 0.0606(14) Uani 1 1 d . . . A 1
H17 H 0.227681 0.430831 -0.078163 0.073 Uiso 1 1 calc R U . A 1
C18 C 0.2968(3) 0.3594(2) -0.0500(3) 0.0569(12) Uani 1 1 d . . . A 1
H18 H 0.322477 0.350379 -0.097925 0.068 Uiso 1 1 calc R U . A 1
C19 C 0.3037(2) 0.33111(17) 0.0255(2) 0.0371(9) Uani 1 1 d . . . A 1
C20 C 0.35432(18) 0.28380(15) 0.0540(2) 0.0296(8) Uani 1 1 d . . . A 1
C21 C 0.3929(2) 0.24752(17) 0.0020(2) 0.0381(9) Uani 1 1 d . . . A 1
H21 H 0.386427 0.251820 -0.054671 0.046 Uiso 1 1 calc R U . A 1
C22 C 0.4409(2) 0.20503(17) 0.0340(2) 0.0418(10) Uani 1 1 d . . . A 1
H22 H 0.467887 0.179401 -0.000495 0.050 Uiso 1 1 calc R U . A 1
C23 C 0.44947(19) 0.20012(16) 0.1164(2) 0.0352(9) Uani 1 1 d . . . A 1
H23 H 0.483406 0.171929 0.139682 0.042 Uiso 1 1 calc R U . A 1
C24 C 0.40788(18) 0.23685(15) 0.1644(2) 0.0298(8) Uani 1 1 d . . . A 1
H24 H 0.412720 0.232282 0.221225 0.036 Uiso 1 1 calc R U . A 1
C25 C 0.22393(19) 0.18737(15) 0.1900(2) 0.0346(9) Uani 1 1 d . . . A 1
H25 H 0.262206 0.185495 0.230725 0.042 Uiso 1 1 calc R U . A 1
C26 C 0.1897(2) 0.13512(17) 0.1667(2) 0.0457(10) Uani 1 1 d . . . A 1
H26 H 0.203803 0.098129 0.190799 0.055 Uiso 1 1 calc R U . A 1
C27 C 0.1347(2) 0.1375(2) 0.1081(3) 0.0549(12) Uani 1 1 d . . . A 1
H27 H 0.109533 0.102067 0.091219 0.066 Uiso 1 1 calc R U . A 1
C28 C 0.1162(2) 0.19109(19) 0.0741(3) 0.0502(11) Uani 1 1 d . . . A 1
H28 H 0.078189 0.193471 0.033138 0.060 Uiso 1 1 calc R U . A 1
C29 C 0.1532(2) 0.24161(17) 0.1000(2) 0.0398(10) Uani 1 1 d . . . A 1
H29 H 0.140621 0.278712 0.075271 0.048 Uiso 1 1 calc R U . A 1
C30 C 0.2035(2) 0.44600(16) 0.3607(3) 0.0417(10) Uani 1 1 d . . . A 1
H30 H 0.174478 0.457972 0.314763 0.050 Uiso 1 1 calc R U . A 1
C31 C 0.2034(2) 0.48172(18) 0.4283(3) 0.0543(12) Uani 1 1 d . . . A 1
H31 H 0.175113 0.517668 0.428579 0.065 Uiso 1 1 calc R U . A 1
C32 C 0.2442(3) 0.4649(2) 0.4945(3) 0.0658(14) Uani 1 1 d . . . A 1
H32 H 0.245304 0.489157 0.541495 0.079 Uiso 1 1 calc R U . A 1
C33 C 0.2836(2) 0.4128(2) 0.4928(3) 0.0559(12) Uani 1 1 d . . . A 1
H33 H 0.312358 0.400117 0.538662 0.067 Uiso 1 1 calc R U . A 1
C34 C 0.2812(2) 0.37880(17) 0.4235(2) 0.0379(9) Uani 1 1 d . . . A 1
H34 H 0.307910 0.342106 0.423210 0.045 Uiso 1 1 calc R U . A 1
B1 B 0.1716(3) 0.4438(2) 0.0862(3) 0.0563(16) Uani 1 1 d . . . A 1
H1B H 0.144(2) 0.4733(17) 0.045(2) 0.068 Uiso 1 1 d . U . B 1
F2A F 0.8536(3) 0.12154(19) 0.1585(3) 0.0701(19) Uani 0.729(6) 1 d . U P C 1
F3A F 0.95663(19) 0.16560(16) 0.1782(3) 0.0676(14) Uani 0.729(6) 1 d . U P C 1
F4A F 0.8801(3) 0.1625(2) 0.2726(2) 0.0539(14) Uani 0.729(6) 1 d . U P C 1
F2B F 0.8135(6) 0.1363(4) 0.2302(7) 0.066(4) Uani 0.271(6) 1 d . U P C 2
F3B F 0.8952(8) 0.1305(6) 0.1455(8) 0.056(4) Uani 0.271(6) 1 d . U P C 2
F4B F 0.9190(7) 0.1707(6) 0.2532(9) 0.066(4) Uani 0.271(6) 1 d . U P C 2
F5 F 0.88010(12) 0.35370(10) -0.04300(13) 0.0474(6) Uani 1 1 d . . . . .
F6 F 0.76611(12) 0.32926(10) -0.06528(12) 0.0492(6) Uani 1 1 d . . . . .
F7 F 0.85288(13) 0.26407(9) -0.07854(12) 0.0484(6) Uani 1 1 d . . . . .
F8 F 0.65726(14) 0.60268(9) 0.22715(15) 0.0604(7) Uani 1 1 d . . . . .
F9 F 0.53883(14) 0.59169(10) 0.23084(17) 0.0740(9) Uani 1 1 d . . . . .
F10 F 0.60844(13) 0.56586(9) 0.33052(13) 0.0472(6) Uani 1 1 d . . . . .
F11 F 0.44447(11) 0.41400(11) 0.08732(15) 0.0624(7) Uani 1 1 d . . . . .
F12 F 0.52307(13) 0.42884(10) -0.00497(13) 0.0515(6) Uani 1 1 d . . . . .
F13 F 0.52019(12) 0.34426(9) 0.05438(13) 0.0482(6) Uani 1 1 d . . . . .
F14 F 0.59969(14) 0.15117(9) 0.38840(16) 0.0602(7) Uani 1 1 d . . . . .
F15 F 0.50657(12) 0.20642(10) 0.35745(16) 0.0614(7) Uani 1 1 d . . . . .
F16 F 0.58492(14) 0.18211(10) 0.26857(14) 0.0608(7) Uani 1 1 d . . . . .
F17 F 0.60177(13) 0.38500(11) 0.55574(14) 0.0635(7) Uani 1 1 d . . . . .
F18 F 0.72097(13) 0.38232(11) 0.56741(13) 0.0626(7) Uani 1 1 d . . . . .
F19 F 0.65556(15) 0.30797(11) 0.60352(13) 0.0635(7) Uani 1 1 d . . . . .
F20A F 0.9285(3) 0.5202(2) 0.1190(3) 0.0518(12) Uani 0.808(10) 1 d . U P D 1
F21A F 1.0192(2) 0.5379(2) 0.2007(2) 0.0614(16) Uani 0.808(10) 1 d . U P D 1
F22A F 0.9169(4) 0.58486(17) 0.2117(4) 0.086(2) Uani 0.808(10) 1 d . U P D 1
F20B F 0.8802(9) 0.5725(8) 0.1792(11) 0.055(5) Uani 0.192(10) 1 d . U P D 2
F21B F 0.9586(14) 0.5180(11) 0.1300(17) 0.068(7) Uani 0.192(10) 1 d . U P D 2
F22B F 0.9862(12) 0.5707(8) 0.2320(11) 0.064(6) Uani 0.192(10) 1 d . U P D 2
F23A F 0.9645(5) 0.3504(4) 0.4662(5) 0.032(2) Uani 0.672(12) 1 d . U P E 1
F24A F 0.9536(5) 0.4416(4) 0.5093(4) 0.0475(19) Uani 0.672(12) 1 d . U P E 1
F25A F 1.0479(3) 0.4162(5) 0.4402(4) 0.0382(19) Uani 0.672(12) 1 d . U P E 1
F23B F 0.9829(18) 0.3474(19) 0.449(2) 0.048(10) Uani 0.151(11) 1 d . U P E 2
F24B F 0.9324(13) 0.4229(11) 0.5128(16) 0.033(6) Uani 0.151(11) 1 d . U P E 2
F25B F 1.0373(14) 0.4396(11) 0.4560(16) 0.030(6) Uani 0.151(11) 1 d . U P E 2
F23C F 0.9525(15) 0.3621(12) 0.4848(16) 0.027(6) Uani 0.177(11) 1 d . U P E 3
F24C F 0.9827(14) 0.4512(12) 0.4972(16) 0.054(7) Uani 0.177(11) 1 d . U P E 3
F25C F 1.0531(11) 0.3905(10) 0.4233(12) 0.032(5) Uani 0.177(11) 1 d . U P E 3
C35 C 0.78284(15) 0.32035(13) 0.18848(19) 0.0208(7) Uani 1 1 d . . . . .
C36 C 0.81425(16) 0.26591(14) 0.21472(19) 0.0222(7) Uani 1 1 d . . . . .
H36 H 0.812105 0.255943 0.270240 0.027 Uiso 1 1 calc R U . . .
C37 C 0.84790(18) 0.22647(14) 0.1637(2) 0.0246(7) Uani 1 1 d . . . . .
C38 C 0.85346(17) 0.23922(14) 0.0821(2) 0.0276(8) Uani 1 1 d . . . . .
H38 H 0.876690 0.211976 0.046672 0.033 Uiso 1 1 calc R U . . .
C39 C 0.82412(17) 0.29285(14) 0.05400(19) 0.0225(7) Uani 1 1 d . . . . .
C40 C 0.78963(16) 0.33218(14) 0.10621(19) 0.0227(7) Uani 1 1 d . . . . .
H40 H 0.769862 0.368571 0.085176 0.027 Uiso 1 1 calc R U . . .
C41 C 0.8802(2) 0.16806(17) 0.1945(2) 0.0408(10) Uani 1 1 d . . . . .
C42 C 0.83089(19) 0.30922(16) -0.0323(2) 0.0314(8) Uani 1 1 d . . . . .
C43 C 0.68374(16) 0.41185(13) 0.21231(18) 0.0199(7) Uani 1 1 d . . . . .
C44 C 0.67196(17) 0.46945(14) 0.24127(19) 0.0233(7) Uani 1 1 d . . . . .
H44 H 0.706239 0.485224 0.280472 0.028 Uiso 1 1 calc R U . . .
C45 C 0.61176(17) 0.50502(14) 0.2150(2) 0.0240(7) Uani 1 1 d . . . . .
C46 C 0.56086(18) 0.48375(14) 0.15757(19) 0.0261(8) Uani 1 1 d . . . . .
H46 H 0.520400 0.507907 0.138580 0.031 Uiso 1 1 calc R U . . .
C47 C 0.57060(17) 0.42621(14) 0.12854(19) 0.0235(7) Uani 1 1 d . . . . .
C48 C 0.62999(16) 0.39135(14) 0.15517(19) 0.0228(7) Uani 1 1 d . . . . .
H48 H 0.634795 0.352062 0.134172 0.027 Uiso 1 1 calc R U . . .
C49 C 0.6036(2) 0.56576(15) 0.2494(2) 0.0335(9) Uani 1 1 d . . . . .
C50 C 0.51498(19) 0.40332(16) 0.0662(2) 0.0332(9) Uani 1 1 d . . . . .
C51 C 0.70727(15) 0.33440(13) 0.32488(19) 0.0197(6) Uani 1 1 d . . . . .
C52 C 0.66429(16) 0.28278(13) 0.30821(19) 0.0210(7) Uani 1 1 d . . . . .
H52 H 0.662888 0.267615 0.254737 0.025 Uiso 1 1 calc R U . . .
C53 C 0.62415(17) 0.25322(14) 0.3659(2) 0.0236(7) Uani 1 1 d . . . . .
C54 C 0.62454(17) 0.27342(14) 0.4449(2) 0.0264(8) Uani 1 1 d . . . . .
H54 H 0.598202 0.252494 0.485070 0.032 Uiso 1 1 calc R U . . .
C55 C 0.66436(16) 0.32494(14) 0.46370(19) 0.0233(7) Uani 1 1 d . . . . .
C56 C 0.70392(16) 0.35491(13) 0.40479(19) 0.0207(7) Uani 1 1 d . . . . .
H56 H 0.729671 0.390651 0.419210 0.025 Uiso 1 1 calc R U . . .
C57 C 0.57930(19) 0.19813(16) 0.3451(2) 0.0329(8) Uani 1 1 d . . . . .
C58 C 0.6613(2) 0.34993(17) 0.5469(2) 0.0358(9) Uani 1 1 d . . . . .
C59 C 0.82255(16) 0.40820(13) 0.28130(19) 0.0214(7) Uani 1 1 d . . . . .
C60 C 0.85010(17) 0.45456(14) 0.2340(2) 0.0250(7) Uani 1 1 d . . . . .
H60 H 0.822169 0.465969 0.187043 0.030 Uiso 1 1 calc R U . . .
C61 C 0.91602(18) 0.48466(14) 0.2523(2) 0.0280(8) Uani 1 1 d . . . . .
C62 C 0.95767(18) 0.47053(14) 0.3216(2) 0.0300(8) Uani 1 1 d . . . . .
H62 H 1.002224 0.491678 0.335589 0.036 Uiso 1 1 calc R U . . .
C63 C 0.93216(17) 0.42473(14) 0.3694(2) 0.0252(8) Uani 1 1 d . . . . .
C64 C 0.86695(16) 0.39370(13) 0.34933(19) 0.0221(7) Uani 1 1 d . . . . .
H64 H 0.852003 0.361627 0.382787 0.026 Uiso 1 1 calc R U . . .
C65 C 0.9436(2) 0.53270(18) 0.1976(3) 0.0417(10) Uani 1 1 d . . . . .
C66 C 0.9750(2) 0.40823(17) 0.4451(2) 0.0359(9) Uani 1 1 d . . . . .
B2 B 0.74880(19) 0.36863(16) 0.2521(2) 0.0208(8) Uani 1 1 d . . . . .

loop_
_atom_site_aniso_label
_atom_site_aniso_U_11
_atom_site_aniso_U_22
_atom_site_aniso_U_33
_atom_site_aniso_U_23
_atom_site_aniso_U_13
_atom_site_aniso_U_12
Dy1 0.02653(8) 0.02242(9) 0.02361(9) 0.00039(8) -0.00601(6) 0.00156(7)
F1 0.0250(9) 0.0290(10) 0.0222(10) 0.0040(8) -0.0017(8) 0.0016(7)
N1 0.0464(19) 0.0236(16) 0.0348(18) 0.0057(14) -0.0107(15) 0.0033(13)
N2 0.064(2) 0.0245(18) 0.057(2) 0.0075(17) -0.025(2) 0.0047(15)
N3 0.0298(15) 0.0304(17) 0.0219(16) 0.0000(13) 0.0005(13) -0.0026(12)
N4 0.052(2) 0.0334(19) 0.062(2) -0.0003(18) -0.0241(19) 0.0118(16)
N5 0.0363(18) 0.0295(18) 0.051(2) -0.0021(16) -0.0173(16) 0.0083(13)
N6 0.0264(15) 0.0371(18) 0.0339(18) -0.0117(15) 0.0015(13) -0.0003(12)
N7 0.066(2) 0.039(2) 0.033(2) 0.0136(16) -0.0226(18) -0.0033(16)
N8 0.053(2) 0.0261(17) 0.0301(18) 0.0064(14) -0.0157(16) -0.0013(14)
N9 0.0308(15) 0.0275(16) 0.0226(16) 0.0012(13) -0.0016(13) -0.0073(12)
N10 0.0308(16) 0.0336(18) 0.0282(17) -0.0046(14) -0.0041(13) 0.0007(12)
N11 0.0288(15) 0.0324(17) 0.0326(18) -0.0066(14) 0.0028(13) 0.0008(12)
C1 0.101(4) 0.023(2) 0.076(4) 0.013(2) -0.032(3) 0.007(2)
C2 0.076(3) 0.021(2) 0.071(3) 0.001(2) -0.020(3) -0.006(2)
C3 0.046(2) 0.023(2) 0.037(2) 0.0023(17) -0.0043(18) -0.0034(16)
C4 0.036(2) 0.032(2) 0.025(2) 0.0008(17) 0.0058(16) -0.0084(15)
C5 0.050(2) 0.032(2) 0.034(2) -0.0030(18) 0.0041(19) -0.0122(17)
C6 0.044(2) 0.052(3) 0.037(2) -0.003(2) -0.0022(19) -0.0217(19)
C7 0.030(2) 0.051(3) 0.038(2) 0.004(2) -0.0041(18) -0.0095(16)
C8 0.0311(19) 0.037(2) 0.028(2) 0.0010(17) 0.0010(16) -0.0016(15)
C9 0.048(3) 0.053(3) 0.083(4) -0.015(3) -0.035(3) 0.025(2)
C10 0.031(2) 0.054(3) 0.085(4) -0.013(3) -0.018(2) 0.0137(19)
C11 0.0267(18) 0.039(2) 0.059(3) -0.018(2) -0.0099(18) 0.0057(16)
C12 0.0296(19) 0.032(2) 0.049(3) -0.017(2) -0.0019(18) 0.0038(15)
C13 0.025(2) 0.054(3) 0.068(3) -0.024(3) 0.006(2) -0.0034(18)
C14 0.042(3) 0.068(3) 0.061(3) -0.019(3) 0.018(2) -0.018(2)
C15 0.048(2) 0.053(3) 0.040(3) -0.007(2) 0.012(2) -0.0148(19)
C16 0.036(2) 0.041(2) 0.035(2) -0.007(2) 0.0017(18) -0.0056(16)
C17 0.092(4) 0.049(3) 0.040(3) 0.018(2) -0.025(3) -0.012(3)
C18 0.074(3) 0.070(3) 0.026(2) 0.009(2) -0.009(2) -0.016(3)
C19 0.048(2) 0.042(2) 0.0206(19) 0.0032(19) -0.0065(17) -0.0178(19)
C20 0.0337(19) 0.031(2) 0.024(2) -0.0005(17) 0.0002(16) -0.0131(15)
C21 0.046(2) 0.045(2) 0.023(2) -0.0064(18) 0.0056(18) -0.0203(18)
C22 0.040(2) 0.046(3) 0.040(3) -0.019(2) 0.0168(19) -0.0132(18)
C23 0.0308(19) 0.033(2) 0.042(2) -0.0039(19) 0.0049(17) -0.0037(15)
C24 0.0306(19) 0.031(2) 0.028(2) -0.0019(17) 0.0049(16) -0.0046(15)
C25 0.035(2) 0.030(2) 0.039(2) -0.0008(18) -0.0001(17) -0.0015(15)
C26 0.054(3) 0.034(2) 0.049(3) -0.001(2) -0.001(2) -0.0083(19)
C27 0.058(3) 0.052(3) 0.054(3) -0.006(2) -0.008(2) -0.021(2)
C28 0.053(3) 0.053(3) 0.044(3) -0.001(2) -0.016(2) -0.016(2)
C29 0.046(2) 0.038(2) 0.035(2) -0.0009(19) -0.0094(19) -0.0046(17)
C30 0.034(2) 0.035(2) 0.056(3) -0.006(2) 0.0069(19) -0.0019(16)
C31 0.057(3) 0.034(2) 0.074(4) -0.017(2) 0.023(3) -0.0053(19)
C32 0.093(4) 0.054(3) 0.051(3) -0.021(3) 0.017(3) -0.015(3)
C33 0.070(3) 0.062(3) 0.036(3) -0.014(2) 0.005(2) -0.009(2)
C34 0.047(2) 0.036(2) 0.031(2) -0.0019(19) 0.0013(19) -0.0019(17)
B1 0.079(4) 0.032(3) 0.055(3) 0.004(3) -0.039(3) 0.014(3)
F2A 0.091(4) 0.025(2) 0.091(4) -0.005(2) -0.051(3) 0.007(2)
F3A 0.045(2) 0.070(3) 0.088(3) 0.029(2) 0.0099(19) 0.0322(18)
F4A 0.092(3) 0.043(2) 0.028(2) 0.0119(17) 0.015(2) 0.036(2)
F2B 0.073(6) 0.043(5) 0.084(7) 0.045(5) 0.021(5) 0.015(4)
F3B 0.090(7) 0.032(6) 0.045(6) -0.003(4) 0.017(6) 0.025(6)
F4B 0.080(7) 0.044(5) 0.072(8) -0.003(5) -0.041(6) 0.014(5)
F5 0.0579(14) 0.0512(14) 0.0335(13) 0.0050(11) 0.0117(11) -0.0206(11)
F6 0.0441(13) 0.0746(16) 0.0288(12) 0.0156(12) -0.0044(10) 0.0067(11)
F7 0.0816(17) 0.0427(13) 0.0213(12) -0.0049(10) 0.0096(11) 0.0091(11)
F8 0.0932(19) 0.0298(13) 0.0588(17) -0.0066(12) 0.0159(14) -0.0241(12)
F9 0.0736(17) 0.0404(14) 0.106(2) -0.0289(15) -0.0461(17) 0.0341(12)
F10 0.0763(16) 0.0312(12) 0.0342(13) -0.0101(10) 0.0038(12) 0.0077(10)
F11 0.0253(12) 0.0961(19) 0.0652(17) -0.0356(15) -0.0118(12) 0.0027(11)
F12 0.0753(17) 0.0510(14) 0.0269(13) 0.0023(11) -0.0203(12) -0.0019(12)
F13 0.0536(14) 0.0361(13) 0.0537(15) -0.0103(11) -0.0242(12) -0.0070(10)
F14 0.0764(17) 0.0287(13) 0.0749(18) 0.0124(13) -0.0070(15) -0.0141(11)
F15 0.0318(12) 0.0525(15) 0.101(2) -0.0276(14) 0.0117(13) -0.0181(10)
F16 0.0840(18) 0.0588(16) 0.0405(15) -0.0160(12) 0.0173(13) -0.0424(13)
F17 0.0598(16) 0.0826(19) 0.0481(16) -0.0337(14) 0.0029(13) 0.0213(13)
F18 0.0573(15) 0.100(2) 0.0311(13) -0.0263(13) 0.0054(12) -0.0407(13)
F19 0.097(2) 0.0727(17) 0.0207(12) 0.0030(12) 0.0062(13) -0.0139(14)
F20A 0.053(2) 0.064(2) 0.039(2) 0.0243(17) -0.0061(19) -0.021(2)
F21A 0.043(2) 0.080(3) 0.061(2) 0.030(2) -0.0013(17) -0.0346(19)
F22A 0.128(5) 0.032(2) 0.100(4) 0.018(2) 0.059(3) 0.007(2)
F20B 0.057(7) 0.041(7) 0.066(8) 0.035(6) -0.013(6) -0.005(5)
F21B 0.084(10) 0.052(8) 0.069(9) 0.004(6) 0.021(7) 0.000(7)
F22B 0.066(8) 0.053(8) 0.073(8) 0.016(6) -0.025(6) -0.039(6)
F23A 0.031(4) 0.040(4) 0.027(4) 0.007(3) -0.003(3) 0.006(3)
F24A 0.056(4) 0.057(4) 0.030(3) -0.005(3) -0.006(3) -0.011(3)
F25A 0.022(2) 0.046(5) 0.046(4) 0.006(4) -0.010(2) -0.003(3)
F23B 0.046(12) 0.052(11) 0.046(12) -0.001(7) -0.002(7) 0.012(7)
F24B 0.033(8) 0.044(9) 0.021(7) -0.001(7) 0.003(6) -0.004(6)
F25B 0.029(8) 0.029(9) 0.032(8) -0.002(6) -0.013(6) -0.004(6)
F23C 0.027(8) 0.030(9) 0.024(8) 0.002(6) -0.003(6) -0.011(6)
F24C 0.057(9) 0.062(9) 0.042(9) 0.000(6) -0.017(7) -0.004(7)
F25C 0.028(6) 0.035(8) 0.032(7) -0.011(6) -0.008(5) 0.009(6)
C35 0.0139(14) 0.0260(19) 0.0222(18) 0.0006(14) -0.0038(13) -0.0027(11)
C36 0.0246(16) 0.0285(19) 0.0134(17) 0.0008(14) -0.0009(13) 0.0019(13)
C37 0.0305(18) 0.0212(18) 0.0218(19) -0.0027(15) -0.0047(15) 0.0034(13)
C38 0.0274(17) 0.028(2) 0.027(2) -0.0055(16) 0.0002(15) 0.0040(14)
C39 0.0218(16) 0.0269(19) 0.0186(18) 0.0013(15) -0.0002(13) -0.0014(13)
C40 0.0208(15) 0.0234(17) 0.0238(18) 0.0022(16) -0.0021(13) 0.0011(13)
C41 0.060(3) 0.032(2) 0.030(2) -0.007(2) -0.008(2) 0.013(2)
C42 0.035(2) 0.036(2) 0.023(2) 0.0002(17) 0.0039(16) 0.0022(16)
C43 0.0198(15) 0.0223(18) 0.0176(17) 0.0016(14) -0.0003(13) -0.0015(12)
C44 0.0271(17) 0.0245(19) 0.0181(18) 0.0003(15) -0.0048(14) 0.0001(13)
C45 0.0255(17) 0.0203(18) 0.0261(19) -0.0001(15) -0.0016(14) -0.0009(13)
C46 0.0297(17) 0.0271(19) 0.0212(18) 0.0046(15) -0.0048(15) 0.0042(14)
C47 0.0261(17) 0.0279(19) 0.0164(18) -0.0019(15) -0.0032(14) -0.0012(13)
C48 0.0247(16) 0.0215(18) 0.0221(18) -0.0023(15) 0.0002(14) 0.0008(13)
C49 0.040(2) 0.022(2) 0.038(2) 0.0021(18) -0.0082(18) 0.0024(15)
C50 0.0294(19) 0.037(2) 0.033(2) -0.0071(18) -0.0092(17) 0.0023(15)
C51 0.0177(14) 0.0183(16) 0.0228(17) 0.0006(15) -0.0022(12) 0.0012(13)
C52 0.0243(16) 0.0224(18) 0.0164(17) 0.0012(14) 0.0008(13) -0.0009(12)
C53 0.0236(16) 0.0214(18) 0.0258(19) 0.0028(15) 0.0015(14) -0.0013(12)
C54 0.0239(17) 0.029(2) 0.026(2) 0.0089(16) 0.0025(15) -0.0002(14)
C55 0.0195(15) 0.031(2) 0.0194(17) -0.0017(15) 0.0014(13) 0.0026(13)
C56 0.0172(15) 0.0207(17) 0.0242(18) -0.0013(14) 0.0010(13) -0.0012(11)
C57 0.036(2) 0.031(2) 0.032(2) 0.0007(18) 0.0075(17) -0.0072(15)
C58 0.0321(19) 0.049(2) 0.027(2) -0.0056(19) 0.0029(16) -0.0070(16)
C59 0.0196(15) 0.0216(17) 0.0228(18) -0.0004(15) -0.0017(14) 0.0027(12)
C60 0.0298(18) 0.0242(19) 0.0209(18) 0.0028(15) -0.0015(15) 0.0029(13)
C61 0.0325(19) 0.0237(19) 0.028(2) 0.0006(16) 0.0012(16) -0.0043(14)
C62 0.0253(17) 0.029(2) 0.035(2) 0.0016(17) -0.0019(16) -0.0110(14)
C63 0.0217(16) 0.0300(19) 0.0237(19) 0.0003(16) -0.0041(14) -0.0017(13)
C64 0.0209(16) 0.0205(18) 0.0249(19) 0.0035(15) 0.0028(14) -0.0021(12)
C65 0.051(3) 0.033(2) 0.042(3) 0.005(2) 0.000(2) -0.0110(19)
C66 0.031(2) 0.039(2) 0.038(2) 0.005(2) -0.0100(18) -0.0081(17)
B2 0.0259(19) 0.019(2) 0.017(2) -0.0005(16) -0.0025(15) -0.0024(14)

loop_
_atom_type_symbol
_atom_type_description
_atom_type_scat_dispersion_real
_atom_type_scat_dispersion_imag
_atom_type_scat_source
C C 0.0033 0.0016 'International Tables Vol C Tables 4.2.6.8 and 6.1.1.4'
H H 0.0000 0.0000 'International Tables Vol C Tables 4.2.6.8 and 6.1.1.4'
B B 0.0013 0.0007 'International Tables Vol C Tables 4.2.6.8 and 6.1.1.4'
Dy Dy -0.1892 4.4098 'International Tables Vol C Tables 4.2.6.8 and 6.1.1.4'
F F 0.0171 0.0103 'International Tables Vol C Tables 4.2.6.8 and 6.1.1.4'
N N 0.0061 0.0033 'International Tables Vol C Tables 4.2.6.8 and 6.1.1.4'

loop_
_geom_angle_atom_site_label_1
_geom_angle_atom_site_label_2
_geom_angle_atom_site_label_3
_geom_angle
_geom_angle_site_symmetry_1
_geom_angle_site_symmetry_3
_geom_angle_publ_flag
F1 Dy1 N1 137.14(8) . . ?
F1 Dy1 N5 138.60(9) . . ?
N1 Dy1 N5 72.36(10) . . ?
F1 Dy1 N8 139.05(9) . . ?
N1 Dy1 N8 65.85(9) . . ?
N5 Dy1 N8 72.49(11) . . ?
F1 Dy1 N10 86.01(8) . . ?
N1 Dy1 N10 135.75(9) . . ?
N5 Dy1 N10 78.82(9) . . ?
N8 Dy1 N10 73.91(9) . . ?
F1 Dy1 N11 83.04(8) . . ?
N1 Dy1 N11 72.39(10) . . ?
N5 Dy1 N11 81.51(9) . . ?
N8 Dy1 N11 135.66(9) . . ?
N10 Dy1 N11 135.51(9) . . ?
F1 Dy1 N3 76.58(7) . . ?
N1 Dy1 N3 62.13(9) . . ?
N5 Dy1 N3 131.15(9) . . ?
N8 Dy1 N3 102.29(9) . . ?
N10 Dy1 N3 148.13(9) . . ?
N11 Dy1 N3 69.10(8) . . ?
F1 Dy1 N6 75.97(8) . . ?
N1 Dy1 N6 123.74(9) . . ?
N5 Dy1 N6 62.64(10) . . ?
N8 Dy1 N6 123.94(9) . . ?
N10 Dy1 N6 66.20(9) . . ?
N11 Dy1 N6 69.31(8) . . ?
N3 Dy1 N6 132.17(8) . . ?
F1 Dy1 N9 76.55(8) . . ?
N1 Dy1 N9 106.59(9) . . ?
N5 Dy1 N9 129.99(9) . . ?
N8 Dy1 N9 63.00(9) . . ?
N10 Dy1 N9 68.28(8) . . ?
N11 Dy1 N9 147.55(8) . . ?
N3 Dy1 N9 81.67(8) . . ?
N6 Dy1 N9 127.71(8) . . ?
C3 N1 N2 107.2(3) . . ?
C3 N1 Dy1 123.3(2) . . ?
N2 N1 Dy1 128.5(2) . . ?
C1 N2 N1 108.4(3) . . ?
C1 N2 B1 132.3(3) . . ?
N1 N2 B1 118.3(3) . . ?
C8 N3 C4 117.5(3) . . ?
C8 N3 Dy1 122.4(2) . . ?
C4 N3 Dy1 117.9(2) . . ?
C9 N4 N5 109.3(4) . . ?
C9 N4 B1 130.7(4) . . ?
N5 N4 B1 119.9(3) . . ?
C11 N5 N4 106.4(3) . . ?
C11 N5 Dy1 122.4(2) . . ?
N4 N5 Dy1 128.0(3) . . ?
C16 N6 C12 117.0(3) . . ?
C16 N6 Dy1 122.5(2) . . ?
C12 N6 Dy1 119.7(2) . . ?
C17 N7 N8 108.7(4) . . ?
C17 N7 B1 131.9(4) . . ?
N8 N7 B1 118.6(3) . . ?
C19 N8 N7 107.1(3) . . ?
C19 N8 Dy1 122.7(2) . . ?
N7 N8 Dy1 129.1(3) . . ?
C24 N9 C20 117.1(3) . . ?
C24 N9 Dy1 122.4(2) . . ?
C20 N9 Dy1 119.3(2) . . ?
C25 N10 C29 116.3(3) . . ?
C25 N10 Dy1 118.0(2) . . ?
C29 N10 Dy1 125.2(2) . . ?
C34 N11 C30 116.7(3) . . ?
C34 N11 Dy1 117.7(2) . . ?
C30 N11 Dy1 125.0(3) . . ?
N2 C1 C2 109.5(3) . . ?
N2 C1 H1 125.2 . . ?
C2 C1 H1 125.2 . . ?
C1 C2 C3 105.3(3) . . ?
C1 C2 H2 127.3 . . ?
C3 C2 H2 127.3 . . ?
N1 C3 C2 109.5(3) . . ?
N1 C3 C4 116.7(3) . . ?
C2 C3 C4 133.8(3) . . ?
N3 C4 C5 122.1(3) . . ?
N3 C4 C3 114.9(3) . . ?
C5 C4 C3 123.0(3) . . ?
C6 C5 C4 119.1(4) . . ?
C6 C5 H5 120.5 . . ?
C4 C5 H5 120.5 . . ?
C5 C6 C7 119.8(3) . . ?
C5 C6 H6 120.1 . . ?
C7 C6 H6 120.1 . . ?
C6 C7 C8 117.9(4) . . ?
C6 C7 H7 121.1 . . ?
C8 C7 H7 121.1 . . ?
N3 C8 C7 123.5(4) . . ?
N3 C8 H8 118.3 . . ?
C7 C8 H8 118.3 . . ?
N4 C9 C10 109.3(4) . . ?
N4 C9 H9 125.4 . . ?
C10 C9 H9 125.4 . . ?
C9 C10 C11 104.7(4) . . ?
C9 C10 H10 127.7 . . ?
C11 C10 H10 127.7 . . ?
N5 C11 C10 110.3(4) . . ?
N5 C11 C12 118.1(3) . . ?
C10 C11 C12 131.6(4) . . ?
N6 C12 C13 122.3(4) . . ?
N6 C12 C11 114.7(3) . . ?
C13 C12 C11 123.0(3) . . ?
C14 C13 C12 119.5(4) . . ?
C14 C13 H13 120.2 . . ?
C12 C13 H13 120.2 . . ?
C15 C14 C13 118.8(4) . . ?
C15 C14 H14 120.6 . . ?
C13 C14 H14 120.6 . . ?
C14 C15 C16 118.4(4) . . ?
C14 C15 H15 120.8 . . ?
C16 C15 H15 120.8 . . ?
N6 C16 C15 124.0(4) . . ?
N6 C16 H16 118.0 . . ?
C15 C16 H16 118.0 . . ?
N7 C17 C18 109.9(4) . . ?
N7 C17 H17 125.0 . . ?
C18 C17 H17 125.0 . . ?
C17 C18 C19 103.8(4) . . ?
C17 C18 H18 128.1 . . ?
C19 C18 H18 128.1 . . ?
N8 C19 C18 110.4(4) . . ?
N8 C19 C20 118.8(3) . . ?
C18 C19 C20 130.7(4) . . ?
N9 C20 C21 122.7(3) . . ?
N9 C20 C19 114.8(3) . . ?
C21 C20 C19 122.5(3) . . ?
C22 C21 C20 118.8(3) . . ?
C22 C21 H21 120.6 . . ?
C20 C21 H21 120.6 . . ?
C21 C22 C23 119.3(4) . . ?
C21 C22 H22 120.4 . . ?
C23 C22 H22 120.4 . . ?
C24 C23 C22 118.7(3) . . ?
C24 C23 H23 120.6 . . ?
C22 C23 H23 120.6 . . ?
N9 C24 C23 123.4(3) . . ?
N9 C24 H24 118.3 . . ?
C23 C24 H24 118.3 . . ?
N10 C25 C26 123.8(3) . . ?
N10 C25 H25 118.1 . . ?
C26 C25 H25 118.1 . . ?
C27 C26 C25 118.4(4) . . ?
C27 C26 H26 120.8 . . ?
C25 C26 H26 120.8 . . ?
C28 C27 C26 119.5(4) . . ?
C28 C27 H27 120.3 . . ?
C26 C27 H27 120.3 . . ?
C27 C28 C29 119.0(4) . . ?
C27 C28 H28 120.5 . . ?
C29 C28 H28 120.5 . . ?
N10 C29 C28 123.0(4) . . ?
N10 C29 H29 118.5 . . ?
C28 C29 H29 118.5 . . ?
N11 C30 C31 122.9(4) . . ?
N11 C30 H30 118.6 . . ?
C31 C30 H30 118.6 . . ?
C32 C31 C30 119.1(4) . . ?
C32 C31 H31 120.4 . . ?
C30 C31 H31 120.4 . . ?
C31 C32 C33 119.2(4) . . ?
C31 C32 H32 120.4 . . ?
C33 C32 H32 120.4 . . ?
C32 C33 C34 118.9(4) . . ?
C32 C33 H33 120.5 . . ?
C34 C33 H33 120.5 . . ?
N11 C34 C33 123.1(4) . . ?
N11 C34 H34 118.5 . . ?
C33 C34 H34 118.5 . . ?
N4 B1 N7 108.9(3) . . ?
N4 B1 N2 110.1(4) . . ?
N7 B1 N2 106.0(4) . . ?
N4 B1 H1B 110(2) . . ?
N7 B1 H1B 108(2) . . ?
N2 B1 H1B 114(2) . . ?
C40 C35 C36 115.0(3) . . ?
C40 C35 B2 123.2(3) . . ?
C36 C35 B2 121.5(3) . . ?
C37 C36 C35 122.9(3) . . ?
C37 C36 H36 118.5 . . ?
C35 C36 H36 118.5 . . ?
C36 C37 C38 120.9(3) . . ?
C36 C37 C41 121.0(3) . . ?
C38 C37 C41 118.1(3) . . ?
C39 C38 C37 118.0(3) . . ?
C39 C38 H38 121.0 . . ?
C37 C38 H38 121.0 . . ?
C38 C39 C40 120.6(3) . . ?
C38 C39 C42 119.9(3) . . ?
C40 C39 C42 119.6(3) . . ?
C39 C40 C35 122.7(3) . . ?
C39 C40 H40 118.7 . . ?
C35 C40 H40 118.7 . . ?
F4B C41 F3B 117.0(10) . . ?
F2A C41 F4A 112.0(5) . . ?
F2A C41 F3A 103.2(4) . . ?
F4A C41 F3A 102.5(4) . . ?
F4B C41 C37 116.5(7) . . ?
F3B C41 C37 117.6(7) . . ?
F2A C41 C37 114.1(3) . . ?
F4A C41 C37 114.2(4) . . ?
F3A C41 C37 109.5(3) . . ?
F4B C41 F2B 98.7(9) . . ?
F3B C41 F2B 97.4(8) . . ?
C37 C41 F2B 103.8(4) . . ?
F7 C42 F5 106.3(3) . . ?
F7 C42 F6 106.4(3) . . ?
F5 C42 F6 105.1(3) . . ?
F7 C42 C39 113.6(3) . . ?
F5 C42 C39 112.4(3) . . ?
F6 C42 C39 112.5(3) . . ?
C44 C43 C48 115.3(3) . . ?
C44 C43 B2 121.2(3) . . ?
C48 C43 B2 123.0(3) . . ?
C43 C44 C45 122.7(3) . . ?
C43 C44 H44 118.6 . . ?
C45 C44 H44 118.6 . . ?
C46 C45 C44 120.3(3) . . ?
C46 C45 C49 120.7(3) . . ?
C44 C45 C49 119.0(3) . . ?
C45 C46 C47 118.1(3) . . ?
C45 C46 H46 120.9 . . ?
C47 C46 H46 120.9 . . ?
C48 C47 C46 121.0(3) . . ?
C48 C47 C50 121.1(3) . . ?
C46 C47 C50 117.9(3) . . ?
C47 C48 C43 122.5(3) . . ?
C47 C48 H48 118.8 . . ?
C43 C48 H48 118.8 . . ?
F9 C49 F8 107.3(3) . . ?
F9 C49 F10 105.3(3) . . ?
F8 C49 F10 104.4(3) . . ?
F9 C49 C45 114.0(3) . . ?
F8 C49 C45 112.6(3) . . ?
F10 C49 C45 112.4(3) . . ?
F12 C50 F13 106.5(3) . . ?
F12 C50 F11 106.4(3) . . ?
F13 C50 F11 106.5(3) . . ?
F12 C50 C47 112.4(3) . . ?
F13 C50 C47 112.9(3) . . ?
F11 C50 C47 111.7(3) . . ?
C56 C51 C52 114.5(3) . . ?
C56 C51 B2 125.4(3) . . ?
C52 C51 B2 119.8(3) . . ?
C53 C52 C51 123.1(3) . . ?
C53 C52 H52 118.4 . . ?
C51 C52 H52 118.4 . . ?
C52 C53 C54 120.7(3) . . ?
C52 C53 C57 121.1(3) . . ?
C54 C53 C57 118.2(3) . . ?
C55 C54 C53 118.3(3) . . ?
C55 C54 H54 120.9 . . ?
C53 C54 H54 120.9 . . ?
C54 C55 C56 120.6(3) . . ?
C54 C55 C58 119.2(3) . . ?
C56 C55 C58 120.1(3) . . ?
C55 C56 C51 122.7(3) . . ?
C55 C56 H56 118.6 . . ?
C51 C56 H56 118.6 . . ?
F14 C57 F16 106.2(3) . . ?
F14 C57 F15 106.5(3) . . ?
F16 C57 F15 106.5(3) . . ?
F14 C57 C53 112.9(3) . . ?
F16 C57 C53 112.8(3) . . ?
F15 C57 C53 111.5(3) . . ?
F18 C58 F17 106.8(3) . . ?
F18 C58 F19 106.3(3) . . ?
F17 C58 F19 105.0(3) . . ?
F18 C58 C55 113.2(3) . . ?
F17 C58 C55 111.8(3) . . ?
F19 C58 C55 113.2(3) . . ?
C60 C59 C64 115.1(3) . . ?
C60 C59 B2 121.6(3) . . ?
C64 C59 B2 122.9(3) . . ?
C61 C60 C59 123.3(3) . . ?
C61 C60 H60 118.4 . . ?
C59 C60 H60 118.4 . . ?
C60 C61 C62 120.3(3) . . ?
C60 C61 C65 120.6(3) . . ?
C62 C61 C65 119.1(3) . . ?
C63 C62 C61 117.8(3) . . ?
C63 C62 H62 121.1 . . ?
C61 C62 H62 121.1 . . ?
C62 C63 C64 121.3(3) . . ?
C62 C63 C66 119.7(3) . . ?
C64 C63 C66 119.0(3) . . ?
C63 C64 C59 122.1(3) . . ?
C63 C64 H64 118.9 . . ?
C59 C64 H64 118.9 . . ?
F21B C65 F22B 117.2(14) . . ?
F22A C65 F20A 107.3(4) . . ?
F22A C65 F21A 106.9(4) . . ?
F20A C65 F21A 103.2(4) . . ?
F21B C65 F20B 99.3(13) . . ?
F22B C65 F20B 98.0(11) . . ?
F21B C65 C61 117.0(12) . . ?
F22B C65 C61 114.3(8) . . ?
F22A C65 C61 114.2(4) . . ?
F20A C65 C61 112.0(3) . . ?
F21A C65 C61 112.5(3) . . ?
F20B C65 C61 107.2(7) . . ?
F23C C66 F24C 106.3(15) . . ?
F25A C66 F23A 106.8(5) . . ?
F25A C66 F24A 105.8(4) . . ?
F23A C66 F24A 106.1(5) . . ?
F25B C66 F23B 115.7(16) . . ?
F25B C66 F24B 103.8(13) . . ?
F23B C66 F24B 104.3(16) . . ?
F23C C66 C63 117.6(12) . . ?
F24C C66 C63 114.7(11) . . ?
F25A C66 C63 113.4(4) . . ?
F25B C66 C63 113.1(11) . . ?
F23A C66 C63 112.3(4) . . ?
F24A C66 C63 111.9(4) . . ?
F23B C66 C63 109.7(15) . . ?
F24B C66 C63 109.6(10) . . ?
F23C C66 F25C 102.5(14) . . ?
F24C C66 F25C 105.8(11) . . ?
C63 C66 F25C 108.6(8) . . ?
C51 B2 C43 104.1(2) . . ?
C51 B2 C35 110.7(3) . . ?
C43 B2 C35 113.6(3) . . ?
C51 B2 C59 114.3(3) . . ?
C43 B2 C59 110.8(3) . . ?
C35 B2 C59 103.6(2) . . ?

loop_
_geom_bond_atom_site_label_1
_geom_bond_atom_site_label_2
_geom_bond_distance
_geom_bond_site_symmetry_2
_geom_bond_publ_flag
Dy1 F1 2.1133(16) . ?
Dy1 N1 2.477(3) . ?
Dy1 N5 2.485(3) . ?
Dy1 N8 2.510(3) . ?
Dy1 N10 2.581(3) . ?
Dy1 N11 2.602(3) . ?
Dy1 N3 2.623(3) . ?
Dy1 N6 2.623(3) . ?
Dy1 N9 2.625(3) . ?
N1 C3 1.341(4) . ?
N1 N2 1.360(4) . ?
N2 C1 1.346(5) . ?
N2 B1 1.552(6) . ?
N3 C8 1.339(4) . ?
N3 C4 1.353(4) . ?
N4 C9 1.351(5) . ?
N4 N5 1.357(4) . ?
N4 B1 1.532(7) . ?
N5 C11 1.344(5) . ?
N6 C16 1.332(4) . ?
N6 C12 1.348(4) . ?
N7 C17 1.342(5) . ?
N7 N8 1.362(4) . ?
N7 B1 1.544(6) . ?
N8 C19 1.328(5) . ?
N9 C24 1.340(4) . ?
N9 C20 1.354(4) . ?
N10 C25 1.341(4) . ?
N10 C29 1.345(4) . ?
N11 C34 1.335(4) . ?
N11 C30 1.342(4) . ?
C1 C2 1.356(5) . ?
C1 H1 0.9500 . ?
C2 C3 1.389(5) . ?
C2 H2 0.9500 . ?
C3 C4 1.461(5) . ?
C4 C5 1.380(5) . ?
C5 C6 1.374(5) . ?
C5 H5 0.9500 . ?
C6 C7 1.374(5) . ?
C6 H6 0.9500 . ?
C7 C8 1.385(5) . ?
C7 H7 0.9500 . ?
C8 H8 0.9500 . ?
C9 C10 1.361(6) . ?
C9 H9 0.9500 . ?
C10 C11 1.398(5) . ?
C10 H10 0.9500 . ?
C11 C12 1.460(5) . ?
C12 C13 1.387(5) . ?
C13 C14 1.375(6) . ?
C13 H13 0.9500 . ?
C14 C15 1.374(5) . ?
C14 H14 0.9500 . ?
C15 C16 1.385(5) . ?
C15 H15 0.9500 . ?
C16 H16 0.9500 . ?
C17 C18 1.368(6) . ?
C17 H17 0.9500 . ?
C18 C19 1.408(5) . ?
C18 H18 0.9500 . ?
C19 C20 1.463(5) . ?
C20 C21 1.382(5) . ?
C21 C22 1.377(5) . ?
C21 H21 0.9500 . ?
C22 C23 1.378(5) . ?
C22 H22 0.9500 . ?
C23 C24 1.377(5) . ?
C23 H23 0.9500 . ?
C24 H24 0.9500 . ?
C25 C26 1.370(5) . ?
C25 H25 0.9500 . ?
C26 C27 1.366(5) . ?
C26 H26 0.9500 . ?
C27 C28 1.362(6) . ?
C27 H27 0.9500 . ?
C28 C29 1.373(5) . ?
C28 H28 0.9500 . ?
C29 H29 0.9500 . ?
C30 C31 1.378(5) . ?
C30 H30 0.9500 . ?
C31 C32 1.355(6) . ?
C31 H31 0.9500 . ?
C32 C33 1.362(6) . ?
C32 H32 0.9500 . ?
C33 C34 1.378(5) . ?
C33 H33 0.9500 . ?
C34 H34 0.9500 . ?
B1 H1B 1.06(4) . ?
F2A C41 1.285(6) . ?
F3A C41 1.402(5) . ?
F4A C41 1.302(5) . ?
F2B C41 1.522(10) . ?
F3B C41 1.204(12) . ?
F4B C41 1.182(12) . ?
F5 C42 1.343(4) . ?
F6 C42 1.345(4) . ?
F7 C42 1.334(4) . ?
F8 C49 1.326(4) . ?
F9 C49 1.324(4) . ?
F10 C49 1.347(4) . ?
F11 C50 1.339(4) . ?
F12 C50 1.324(4) . ?
F13 C50 1.339(4) . ?
F14 C57 1.318(4) . ?
F15 C57 1.335(4) . ?
F16 C57 1.327(4) . ?
F17 C58 1.334(4) . ?
F18 C58 1.326(4) . ?
F19 C58 1.334(4) . ?
F20A C65 1.355(6) . ?
F21A C65 1.355(5) . ?
F22A C65 1.285(5) . ?
F20B C65 1.468(16) . ?
F21B C65 1.21(3) . ?
F22B C65 1.268(14) . ?
F23A C66 1.354(10) . ?
F24A C66 1.364(8) . ?
F25A C66 1.321(6) . ?
F23B C66 1.37(4) . ?
F24B C66 1.41(3) . ?
F25B C66 1.33(2) . ?
F23C C66 1.29(3) . ?
F24C C66 1.30(3) . ?
F25C C66 1.51(2) . ?
C35 C40 1.400(4) . ?
C35 C36 1.405(4) . ?
C35 B2 1.639(5) . ?
C36 C37 1.373(4) . ?
C36 H36 0.9500 . ?
C37 C38 1.390(4) . ?
C37 C41 1.512(5) . ?
C38 C39 1.385(4) . ?
C38 H38 0.9500 . ?
C39 C40 1.391(4) . ?
C39 C42 1.487(5) . ?
C40 H40 0.9500 . ?
C43 C44 1.393(4) . ?
C43 C48 1.409(4) . ?
C43 B2 1.638(4) . ?
C44 C45 1.399(4) . ?
C44 H44 0.9500 . ?
C45 C46 1.385(4) . ?
C45 C49 1.482(5) . ?
C46 C47 1.387(4) . ?
C46 H46 0.9500 . ?
C47 C48 1.380(4) . ?
C47 C50 1.505(4) . ?
C48 H48 0.9500 . ?
C51 C56 1.406(4) . ?
C51 C52 1.410(4) . ?
C51 B2 1.626(5) . ?
C52 C53 1.381(4) . ?
C52 H52 0.9500 . ?
C53 C54 1.386(4) . ?
C53 C57 1.505(4) . ?
C54 C55 1.386(4) . ?
C54 H54 0.9500 . ?
C55 C56 1.394(4) . ?
C55 C58 1.492(5) . ?
C56 H56 0.9500 . ?
C59 C60 1.398(4) . ?
C59 C64 1.401(4) . ?
C59 B2 1.650(4) . ?
C60 C61 1.384(4) . ?
C60 H60 0.9500 . ?
C61 C62 1.390(4) . ?
C61 C65 1.499(5) . ?
C62 C63 1.381(4) . ?
C62 H62 0.9500 . ?
C63 C64 1.390(4) . ?
C63 C66 1.500(5) . ?
C64 H64 0.9500 . ?

loop_
_geom_torsion_atom_site_label_1
_geom_torsion_atom_site_label_2
_geom_torsion_atom_site_label_3
_geom_torsion_atom_site_label_4
_geom_torsion
_geom_torsion_site_symmetry_1
_geom_torsion_site_symmetry_2
_geom_torsion_site_symmetry_3
_geom_torsion_site_symmetry_4
_geom_torsion_publ_flag
C3 N1 N2 C1 -0.8(5) . . . . ?
Dy1 N1 N2 C1 167.9(3) . . . . ?
C3 N1 N2 B1 169.3(4) . . . . ?
Dy1 N1 N2 B1 -22.0(5) . . . . ?
C9 N4 N5 C11 -0.2(4) . . . . ?
B1 N4 N5 C11 -176.4(4) . . . . ?
C9 N4 N5 Dy1 159.8(3) . . . . ?
B1 N4 N5 Dy1 -16.3(5) . . . . ?
C17 N7 N8 C19 -0.5(4) . . . . ?
B1 N7 N8 C19 -171.8(3) . . . . ?
C17 N7 N8 Dy1 167.4(3) . . . . ?
B1 N7 N8 Dy1 -3.9(5) . . . . ?
N1 N2 C1 C2 0.3(6) . . . . ?
B1 N2 C1 C2 -167.9(5) . . . . ?
N2 C1 C2 C3 0.3(6) . . . . ?
N2 N1 C3 C2 1.0(5) . . . . ?
Dy1 N1 C3 C2 -168.4(3) . . . . ?
N2 N1 C3 C4 -176.2(3) . . . . ?
Dy1 N1 C3 C4 14.4(5) . . . . ?
C1 C2 C3 N1 -0.8(5) . . . . ?
C1 C2 C3 C4 175.7(4) . . . . ?
C8 N3 C4 C5 -4.0(5) . . . . ?
Dy1 N3 C4 C5 159.1(3) . . . . ?
C8 N3 C4 C3 176.0(3) . . . . ?
Dy1 N3 C4 C3 -20.9(4) . . . . ?
N1 C3 C4 N3 5.4(5) . . . . ?
C2 C3 C4 N3 -170.9(5) . . . . ?
N1 C3 C4 C5 -174.6(4) . . . . ?
C2 C3 C4 C5 9.1(7) . . . . ?
N3 C4 C5 C6 3.4(6) . . . . ?
C3 C4 C5 C6 -176.6(4) . . . . ?
C4 C5 C6 C7 0.5(6) . . . . ?
C5 C6 C7 C8 -3.6(6) . . . . ?
C4 N3 C8 C7 0.7(5) . . . . ?
Dy1 N3 C8 C7 -161.6(3) . . . . ?
C6 C7 C8 N3 3.1(6) . . . . ?
N5 N4 C9 C10 0.5(5) . . . . ?
B1 N4 C9 C10 176.1(4) . . . . ?
N4 C9 C10 C11 -0.5(5) . . . . ?
N4 N5 C11 C10 -0.1(4) . . . . ?
Dy1 N5 C11 C10 -161.5(3) . . . . ?
N4 N5 C11 C12 178.0(3) . . . . ?
Dy1 N5 C11 C12 16.5(5) . . . . ?
C9 C10 C11 N5 0.4(5) . . . . ?
C9 C10 C11 C12 -177.4(4) . . . . ?
C16 N6 C12 C13 0.0(5) . . . . ?
Dy1 N6 C12 C13 169.9(3) . . . . ?
C16 N6 C12 C11 -177.8(3) . . . . ?
Dy1 N6 C12 C11 -7.8(4) . . . . ?
N5 C11 C12 N6 -4.9(5) . . . . ?
C10 C11 C12 N6 172.7(4) . . . . ?
N5 C11 C12 C13 177.3(4) . . . . ?
C10 C11 C12 C13 -5.1(6) . . . . ?
N6 C12 C13 C14 -1.7(6) . . . . ?
C11 C12 C13 C14 175.9(4) . . . . ?
C12 C13 C14 C15 1.5(6) . . . . ?
C13 C14 C15 C16 0.2(6) . . . . ?
C12 N6 C16 C15 1.9(5) . . . . ?
Dy1 N6 C16 C15 -167.7(3) . . . . ?
C14 C15 C16 N6 -2.0(6) . . . . ?
N8 N7 C17 C18 0.9(5) . . . . ?
B1 N7 C17 C18 170.6(4) . . . . ?
N7 C17 C18 C19 -0.8(5) . . . . ?
N7 N8 C19 C18 0.0(4) . . . . ?
Dy1 N8 C19 C18 -168.8(2) . . . . ?
N7 N8 C19 C20 176.2(3) . . . . ?
Dy1 N8 C19 C20 7.3(4) . . . . ?
C17 C18 C19 N8 0.5(5) . . . . ?
C17 C18 C19 C20 -175.1(4) . . . . ?
C24 N9 C20 C21 0.8(5) . . . . ?
Dy1 N9 C20 C21 -167.6(2) . . . . ?
C24 N9 C20 C19 -178.6(3) . . . . ?
Dy1 N9 C20 C19 13.0(4) . . . . ?
N8 C19 C20 N9 -13.4(5) . . . . ?
C18 C19 C20 N9 161.9(4) . . . . ?
N8 C19 C20 C21 167.2(3) . . . . ?
C18 C19 C20 C21 -17.5(6) . . . . ?
N9 C20 C21 C22 -1.0(5) . . . . ?
C19 C20 C21 C22 178.4(3) . . . . ?
C20 C21 C22 C23 -0.4(5) . . . . ?
C21 C22 C23 C24 1.9(5) . . . . ?
C20 N9 C24 C23 0.8(5) . . . . ?
Dy1 N9 C24 C23 168.8(2) . . . . ?
C22 C23 C24 N9 -2.2(5) . . . . ?
C29 N10 C25 C26 -1.4(6) . . . . ?
Dy1 N10 C25 C26 171.4(3) . . . . ?
N10 C25 C26 C27 0.1(6) . . . . ?
C25 C26 C27 C28 0.7(7) . . . . ?
C26 C27 C28 C29 -0.2(7) . . . . ?
C25 N10 C29 C28 1.9(6) . . . . ?
Dy1 N10 C29 C28 -170.4(3) . . . . ?
C27 C28 C29 N10 -1.1(7) . . . . ?
C34 N11 C30 C31 2.1(5) . . . . ?
Dy1 N11 C30 C31 -168.9(3) . . . . ?
N11 C30 C31 C32 -0.5(6) . . . . ?
C30 C31 C32 C33 -0.7(7) . . . . ?
C31 C32 C33 C34 0.3(7) . . . . ?
C30 N11 C34 C33 -2.5(5) . . . . ?
Dy1 N11 C34 C33 169.1(3) . . . . ?
C32 C33 C34 N11 1.3(6) . . . . ?
C9 N4 B1 N7 -106.9(5) . . . . ?
N5 N4 B1 N7 68.3(4) . . . . ?
C9 N4 B1 N2 137.3(4) . . . . ?
N5 N4 B1 N2 -47.4(5) . . . . ?
C17 N7 B1 N4 135.0(4) . . . . ?
N8 N7 B1 N4 -56.2(4) . . . . ?
C17 N7 B1 N2 -106.6(5) . . . . ?
N8 N7 B1 N2 62.2(5) . . . . ?
C1 N2 B1 N4 -124.1(5) . . . . ?
N1 N2 B1 N4 68.6(5) . . . . ?
C1 N2 B1 N7 118.2(5) . . . . ?
N1 N2 B1 N7 -49.0(5) . . . . ?
C40 C35 C36 C37 -1.2(4) . . . . ?
B2 C35 C36 C37 -175.3(3) . . . . ?
C35 C36 C37 C38 0.9(5) . . . . ?
C35 C36 C37 C41 -179.3(3) . . . . ?
C36 C37 C38 C39 0.0(5) . . . . ?
C41 C37 C38 C39 -179.8(3) . . . . ?
C37 C38 C39 C40 -0.6(5) . . . . ?
C37 C38 C39 C42 178.1(3) . . . . ?
C38 C39 C40 C35 0.2(5) . . . . ?
C42 C39 C40 C35 -178.5(3) . . . . ?
C36 C35 C40 C39 0.6(4) . . . . ?
B2 C35 C40 C39 174.6(3) . . . . ?
C36 C37 C41 F4B -48.0(11) . . . . ?
C38 C37 C41 F4B 131.8(10) . . . . ?
C36 C37 C41 F3B 165.5(8) . . . . ?
C38 C37 C41 F3B -14.7(9) . . . . ?
C36 C37 C41 F2A 123.7(5) . . . . ?
C38 C37 C41 F2A -56.5(6) . . . . ?
C36 C37 C41 F4A -7.0(6) . . . . ?
C38 C37 C41 F4A 172.8(4) . . . . ?
C36 C37 C41 F3A -121.2(4) . . . . ?
C38 C37 C41 F3A 58.6(4) . . . . ?
C36 C37 C41 F2B 59.3(6) . . . . ?
C38 C37 C41 F2B -120.9(6) . . . . ?
C38 C39 C42 F7 12.3(4) . . . . ?
C40 C39 C42 F7 -169.0(3) . . . . ?
C38 C39 C42 F5 -108.4(3) . . . . ?
C40 C39 C42 F5 70.3(4) . . . . ?
C38 C39 C42 F6 133.3(3) . . . . ?
C40 C39 C42 F6 -48.0(4) . . . . ?
C48 C43 C44 C45 -0.8(5) . . . . ?
B2 C43 C44 C45 -172.6(3) . . . . ?
C43 C44 C45 C46 -0.4(5) . . . . ?
C43 C44 C45 C49 179.8(3) . . . . ?
C44 C45 C46 C47 1.3(5) . . . . ?
C49 C45 C46 C47 -178.9(3) . . . . ?
C45 C46 C47 C48 -1.0(5) . . . . ?
C45 C46 C47 C50 179.9(3) . . . . ?
C46 C47 C48 C43 -0.3(5) . . . . ?
C50 C47 C48 C43 178.8(3) . . . . ?
C44 C43 C48 C47 1.2(5) . . . . ?
B2 C43 C48 C47 172.8(3) . . . . ?
C46 C45 C49 F9 10.8(5) . . . . ?
C44 C45 C49 F9 -169.4(3) . . . . ?
C46 C45 C49 F8 -111.7(4) . . . . ?
C44 C45 C49 F8 68.0(4) . . . . ?
C46 C45 C49 F10 130.7(3) . . . . ?
C44 C45 C49 F10 -49.6(4) . . . . ?
C48 C47 C50 F12 -107.0(4) . . . . ?
C46 C47 C50 F12 72.2(4) . . . . ?
C48 C47 C50 F13 13.5(5) . . . . ?
C46 C47 C50 F13 -167.3(3) . . . . ?
C48 C47 C50 F11 133.5(3) . . . . ?
C46 C47 C50 F11 -47.3(4) . . . . ?
C56 C51 C52 C53 -2.2(4) . . . . ?
B2 C51 C52 C53 -176.4(3) . . . . ?
C51 C52 C53 C54 -0.2(5) . . . . ?
C51 C52 C53 C57 -179.8(3) . . . . ?
C52 C53 C54 C55 1.9(5) . . . . ?
C57 C53 C54 C55 -178.5(3) . . . . ?
C53 C54 C55 C56 -1.1(4) . . . . ?
C53 C54 C55 C58 175.8(3) . . . . ?
C54 C55 C56 C51 -1.5(5) . . . . ?
C58 C55 C56 C51 -178.4(3) . . . . ?
C52 C51 C56 C55 3.1(4) . . . . ?
B2 C51 C56 C55 176.8(3) . . . . ?
C52 C53 C57 F14 121.9(3) . . . . ?
C54 C53 C57 F14 -57.7(4) . . . . ?
C52 C53 C57 F16 1.4(5) . . . . ?
C54 C53 C57 F16 -178.1(3) . . . . ?
C52 C53 C57 F15 -118.3(3) . . . . ?
C54 C53 C57 F15 62.2(4) . . . . ?
C54 C55 C58 F18 154.6(3) . . . . ?
C56 C55 C58 F18 -28.5(5) . . . . ?
C54 C55 C58 F17 -84.7(4) . . . . ?
C56 C55 C58 F17 92.2(4) . . . . ?
C54 C55 C58 F19 33.6(4) . . . . ?
C56 C55 C58 F19 -149.5(3) . . . . ?
C64 C59 C60 C61 -0.3(5) . . . . ?
B2 C59 C60 C61 -173.2(3) . . . . ?
C59 C60 C61 C62 -1.7(5) . . . . ?
C59 C60 C61 C65 178.1(3) . . . . ?
C60 C61 C62 C63 1.9(5) . . . . ?
C65 C61 C62 C63 -177.9(3) . . . . ?
C61 C62 C63 C64 -0.1(5) . . . . ?
C61 C62 C63 C66 -179.5(3) . . . . ?
C62 C63 C64 C59 -2.0(5) . . . . ?
C66 C63 C64 C59 177.4(3) . . . . ?
C60 C59 C64 C63 2.1(5) . . . . ?
B2 C59 C64 C63 174.9(3) . . . . ?
C60 C61 C65 F21B -62.2(15) . . . . ?
C62 C61 C65 F21B 117.5(14) . . . . ?
C60 C61 C65 F22B 155.5(14) . . . . ?
C62 C61 C65 F22B -24.8(15) . . . . ?
C60 C61 C65 F22A 86.6(6) . . . . ?
C62 C61 C65 F22A -93.6(6) . . . . ?
C60 C61 C65 F20A -35.6(6) . . . . ?
C62 C61 C65 F20A 144.2(4) . . . . ?
C60 C61 C65 F21A -151.3(4) . . . . ?
C62 C61 C65 F21A 28.5(6) . . . . ?
C60 C61 C65 F20B 48.1(10) . . . . ?
C62 C61 C65 F20B -132.1(9) . . . . ?
C62 C63 C66 F23C -174.7(14) . . . . ?
C64 C63 C66 F23C 5.9(15) . . . . ?
C62 C63 C66 F24C 59.2(15) . . . . ?
C64 C63 C66 F24C -120.2(14) . . . . ?
C62 C63 C66 F25A -32.2(7) . . . . ?
C64 C63 C66 F25A 148.3(6) . . . . ?
C62 C63 C66 F25B -2.8(14) . . . . ?
C64 C63 C66 F25B 177.8(14) . . . . ?
C62 C63 C66 F23A -153.5(6) . . . . ?
C64 C63 C66 F23A 27.1(7) . . . . ?
C62 C63 C66 F24A 87.4(6) . . . . ?
C64 C63 C66 F24A -92.1(6) . . . . ?
C62 C63 C66 F23B -133.6(15) . . . . ?
C64 C63 C66 F23B 46.9(15) . . . . ?
C62 C63 C66 F24B 112.4(12) . . . . ?
C64 C63 C66 F24B -67.0(12) . . . . ?
C62 C63 C66 F25C -59.0(10) . . . . ?
C64 C63 C66 F25C 121.6(9) . . . . ?
C56 C51 B2 C43 -89.9(3) . . . . ?
C52 C51 B2 C43 83.5(3) . . . . ?
C56 C51 B2 C35 147.6(3) . . . . ?
C52 C51 B2 C35 -38.9(4) . . . . ?
C56 C51 B2 C59 31.1(4) . . . . ?
C52 C51 B2 C59 -155.4(3) . . . . ?
C44 C43 B2 C51 88.4(3) . . . . ?
C48 C43 B2 C51 -82.7(4) . . . . ?
C44 C43 B2 C35 -151.1(3) . . . . ?
C48 C43 B2 C35 37.8(4) . . . . ?
C44 C43 B2 C59 -35.0(4) . . . . ?
C48 C43 B2 C59 153.9(3) . . . . ?
C40 C35 B2 C51 149.4(3) . . . . ?
C36 C35 B2 C51 -37.0(4) . . . . ?
C40 C35 B2 C43 32.6(4) . . . . ?
C36 C35 B2 C43 -153.8(3) . . . . ?
C40 C35 B2 C59 -87.7(3) . . . . ?
C36 C35 B2 C59 85.9(3) . . . . ?
C60 C59 B2 C51 -159.1(3) . . . . ?
C64 C59 B2 C51 28.6(4) . . . . ?
C60 C59 B2 C43 -41.8(4) . . . . ?
C64 C59 B2 C43 145.9(3) . . . . ?
C60 C59 B2 C35 80.3(3) . . . . ?
C64 C59 B2 C35 -91.9(3) . . . . ?
